data_8102580
loop_
_publ_author_name
'Yu-Fang Shi'
'Cheng-Qi Liu'
'Ming-Gen Zhao'

_publ_section_title
;
 Crystal structure of
 bis[2-(1H-1,2,4-triazol-1-yl-kN4)pyrazine-kN4]di(thiocyanato-kN)zinc(II),
 Zn(C6H5N5)2(NCS)2
;
_journal_issue 1
_journal_name_full 'Zeitschrift f\"ur Kristallographie - New Crystal Structures'
_journal_page_first 81
_journal_volume 225
_journal_year 2010
_chemical_formula_sum 'C14 H10 N12 S2 Zn'
_chemical_formula_weight 475.83
_chemical_name_systematic
; 
Poly[bis(2-(1<i>H</i>-1,2,4-triazol-1-yl-\k<i>N</i>^4^)-
pyrazine-\k<i>N</i>^4^)di(thiocyanato-\k<i>N</i>)zinc^II^]
;
_space_group_IT_number 14
_symmetry_cell_setting monoclinic
_symmetry_space_group_name_Hall '-P 2yn'
_symmetry_space_group_name_H-M 'P 1 21/n 1'
_atom_sites_solution_hydrogens geom
_atom_sites_solution_primary direct
_atom_sites_solution_secondary difmap
_audit_creation_method SHELXL-97
_cell_angle_alpha 90.00
_cell_angle_beta 95.697(2)
_cell_angle_gamma 90.00
_cell_formula_units_Z 2
_cell_length_a 7.0415(13)
_cell_length_b 10.7965(19)
_cell_length_c 13.725(2)
_cell_measurement_reflns_used 2567
_cell_measurement_temperature 298(2)
_cell_measurement_theta_max 28.2275
_cell_measurement_theta_min 2.4045
_cell_volume 1038.3(3)
_computing_cell_refinement 'SAINT (Bruker, 1997)'
_computing_data_collection 'SMART (Bruker, 1997)'
_computing_data_reduction SAINT
_computing_molecular_graphics SHELXTL
_computing_publication_material SHELXTL
_computing_structure_refinement SHELXTL
_computing_structure_solution 'SHELXTL  (Bruker, 2001)'
_diffrn_ambient_temperature 298(2)
_diffrn_measured_fraction_theta_full 0.991
_diffrn_measured_fraction_theta_max 0.991
_diffrn_measurement_device_type 'Bruker Smart APEX CCD'
_diffrn_measurement_method '\f and \w scans'
_diffrn_radiation_monochromator graphite
_diffrn_radiation_source 'fine-focus sealed tube'
_diffrn_radiation_type MoK\a
_diffrn_radiation_wavelength 0.71073
_diffrn_reflns_av_R_equivalents 0.0245
_diffrn_reflns_av_sigmaI/netI 0.0299
_diffrn_reflns_limit_h_max 8
_diffrn_reflns_limit_h_min -8
_diffrn_reflns_limit_k_max 13
_diffrn_reflns_limit_k_min -13
_diffrn_reflns_limit_l_max 11
_diffrn_reflns_limit_l_min -17
_diffrn_reflns_number 5927
_diffrn_reflns_theta_full 27.00
_diffrn_reflns_theta_max 27.00
_diffrn_reflns_theta_min 2.40
_exptl_absorpt_coefficient_mu 1.411
_exptl_absorpt_correction_T_max 0.8057
_exptl_absorpt_correction_T_min 0.5507
_exptl_absorpt_correction_type multi-scan
_exptl_absorpt_process_details 'SADABS (Sheldrick, 1996)'
_exptl_crystal_colour colorless
_exptl_crystal_density_diffrn 1.522
_exptl_crystal_density_method 'not measured'
_exptl_crystal_description block
_exptl_crystal_F_000 480
_exptl_crystal_size_max 0.48
_exptl_crystal_size_mid 0.20
_exptl_crystal_size_min 0.16
_refine_diff_density_max 1.029
_refine_diff_density_min -0.355
_refine_diff_density_rms 0.132
_refine_ls_extinction_method none
_refine_ls_goodness_of_fit_ref 1.123
_refine_ls_hydrogen_treatment constr
_refine_ls_matrix_type full
_refine_ls_number_parameters 133
_refine_ls_number_reflns 2250
_refine_ls_number_restraints 0
_refine_ls_restrained_S_all 1.123
_refine_ls_R_factor_all 0.0625
_refine_ls_R_factor_gt 0.0559
_refine_ls_shift/su_max 0.000
_refine_ls_shift/su_mean 0.000
_refine_ls_structure_factor_coef Fsqd
_refine_ls_weighting_details 'calc w=1/[\s^2^(Fo^2^)+(0.1239P)^2^+0.5014P] where P=(Fo^2^+2Fc^2^)/3'
_refine_ls_weighting_scheme calc
_refine_ls_wR_factor_gt 0.1821
_refine_ls_wR_factor_ref 0.1867
_reflns_number_gt 1925
_reflns_number_total 2250
_reflns_threshold_expression >2sigma(I)
_cod_data_source_file 1267-2798.cff
_cod_data_source_block 2
_cod_depositor_comments
;
The following automatic conversions were performed:
'_symmetry_cell_setting' value 'Monoclinic' changed to 'monoclinic'
according to '/home/saulius/struct/CIF-dictionaries/cif_core.dic'
dictionary named 'cif_core.dic' version 2.4.1 from
2010-06-29.

'_geom_bond_publ_flag' value 'Y' changed to 'y' according to
'/home/saulius/struct/CIF-dictionaries/cif_core.dic' dictionary named
'cif_core.dic' version 2.4.1 from 2010-06-29 (3
times).

'_geom_angle_publ_flag' value 'Y' changed to 'y' according to
'/home/saulius/struct/CIF-dictionaries/cif_core.dic' dictionary named
'cif_core.dic' version 2.4.1 from 2010-06-29 (6 times).

Automatic conversion script
Id: cif_fix_enum 1555 2011-01-17 13:19:09Z saulius 
;
_cod_original_sg_symbol_Hall '-P 2yn '
_cod_original_sg_symbol_H-M 'P2(1)/n  '
_cod_database_code 8102580

loop_
_symmetry_equiv_pos_as_xyz
'x, y, z'
'-x+1/2, y+1/2, -z+1/2'
'-x, -y, -z'
'x-1/2, -y-1/2, z-1/2'

loop_
_atom_site_label
_atom_site_type_symbol
_atom_site_fract_x
_atom_site_fract_y
_atom_site_fract_z
_atom_site_U_iso_or_equiv
_atom_site_adp_type
_atom_site_occupancy
_atom_site_symmetry_multiplicity
_atom_site_Wyckoff_symbol
_atom_site_calc_flag
_atom_site_refinement_flags
_atom_site_disorder_assembly
_atom_site_disorder_group
C1 C 0.8970(5) 0.9058(3) 0.2079(2) 0.0305(7) Uani 1 4 e d . . .
H1 H 0.9970 0.9472 0.2433 0.037 Uiso 1 4 e calc R . .
C2 C 0.7084(6) 0.8332(4) 0.0954(3) 0.0434(9) Uani 1 4 e d . . .
H2 H 0.6526 0.8160 0.0326 0.052 Uiso 1 4 e calc R . .
C3 C 0.6421(5) 0.7084(3) 0.3696(2) 0.0323(7) Uani 1 4 e d . . .
H3 H 0.5732 0.6631 0.3204 0.039 Uiso 1 4 e calc R . .
C4 C 0.7514(5) 0.8086(3) 0.3455(2) 0.0281(7) Uani 1 4 e d . . .
C5 C 0.8340(6) 0.8491(3) 0.5032(2) 0.0383(8) Uani 1 4 e d . . .
H5 H 0.8963 0.8979 0.5523 0.046 Uiso 1 4 e calc R . .
C6 C 0.7309(5) 0.7492(3) 0.5296(2) 0.0354(8) Uani 1 4 e d . . .
H6 H 0.7275 0.7313 0.5957 0.042 Uiso 1 4 e calc R . .
C7 C 0.1798(5) 0.5544(3) 0.3254(3) 0.0322(7) Uani 1 4 e d . . .
N1 N 0.6357(4) 0.6772(2) 0.46301(19) 0.0299(6) Uani 1 4 e d . . .
N2 N 0.8487(4) 0.8793(3) 0.4103(2) 0.0358(7) Uani 1 4 e d . . .
N3 N 0.6422(5) 0.7869(3) 0.1735(2) 0.0448(8) Uani 1 4 e d . . .
N4 N 0.8612(4) 0.9069(3) 0.1117(2) 0.0310(6) Uani 1 4 e d . . .
N5 N 0.7673(4) 0.8360(2) 0.24624(19) 0.0300(6) Uani 1 4 e d . . .
N6 N 0.2756(5) 0.5385(3) 0.3976(2) 0.0355(7) Uani 1 4 e d . . .
S1 S 0.0486(2) 0.57506(13) 0.22301(9) 0.0687(4) Uani 1 4 e d . . .
Zn1 Zn 0.5000 0.5000 0.5000 0.0331(3) Uani 1 2 a d S . .

loop_
_atom_site_aniso_label
_atom_site_aniso_U_11
_atom_site_aniso_U_22
_atom_site_aniso_U_33
_atom_site_aniso_U_23
_atom_site_aniso_U_13
_atom_site_aniso_U_12
C1 0.0383(18) 0.0307(16) 0.0235(16) 0.0037(12) 0.0081(13) -0.0064(13)
C2 0.052(2) 0.056(2) 0.0219(16) 0.0030(15) 0.0052(15) -0.0175(18)
C3 0.0437(19) 0.0324(16) 0.0221(16) 0.0015(12) 0.0090(13) -0.0099(14)
C4 0.0348(17) 0.0297(15) 0.0212(15) 0.0039(12) 0.0089(12) -0.0003(13)
C5 0.054(2) 0.0366(17) 0.0245(17) -0.0030(13) 0.0032(15) -0.0101(16)
C6 0.048(2) 0.0398(18) 0.0190(15) 0.0001(13) 0.0072(14) 0.0009(15)
C7 0.0352(18) 0.0280(16) 0.0351(19) 0.0039(13) 0.0126(14) -0.0014(13)
N1 0.0400(16) 0.0300(13) 0.0209(13) 0.0033(10) 0.0097(11) -0.0030(12)
N2 0.0476(18) 0.0340(14) 0.0264(15) 0.0015(11) 0.0066(12) -0.0103(13)
N3 0.051(2) 0.060(2) 0.0235(15) 0.0055(13) 0.0031(13) -0.0247(16)
N4 0.0405(16) 0.0338(14) 0.0203(13) 0.0017(10) 0.0103(11) -0.0065(12)
N5 0.0396(16) 0.0318(13) 0.0194(13) 0.0041(10) 0.0071(11) -0.0070(11)
N6 0.0393(17) 0.0432(15) 0.0236(15) 0.0003(13) 0.0013(12) 0.0043(14)
S1 0.0751(9) 0.0780(9) 0.0476(7) 0.0230(6) -0.0214(6) -0.0105(7)
Zn1 0.0424(4) 0.0352(4) 0.0230(4) 0.00066(19) 0.0095(3) 0.0008(2)

loop_
_atom_type_symbol
_atom_type_description
_atom_type_scat_dispersion_real
_atom_type_scat_dispersion_imag
_atom_type_scat_source
C C 0.0033 0.0016 'International Tables Vol C Tables 4.2.6.8 and 6.1.1.4'
H H 0.0000 0.0000 'International Tables Vol C Tables 4.2.6.8 and 6.1.1.4'
N N 0.0061 0.0033 'International Tables Vol C Tables 4.2.6.8 and 6.1.1.4'
Zn Zn 0.2839 1.4301 'International Tables Vol C Tables 4.2.6.8 and 6.1.1.4'
S S 0.1246 0.1234 'International Tables Vol C Tables 4.2.6.8 and 6.1.1.4'

loop_
_geom_angle_atom_site_label_1
_geom_angle_atom_site_label_2
_geom_angle_atom_site_label_3
_geom_angle
_geom_angle_site_symmetry_1
_geom_angle_site_symmetry_3
_geom_angle_publ_flag
N4 C1 N5 109.3(3) . . ?
N4 C1 H1 125.4 . . ?
N5 C1 H1 125.4 . . ?
N3 C2 N4 115.9(3) . . ?
N3 C2 H2 122.1 . . ?
N4 C2 H2 122.1 . . ?
N1 C3 C4 120.0(3) . . ?
N1 C3 H3 120.0 . . ?
C4 C3 H3 120.0 . . ?
N2 C4 C3 123.9(3) . . ?
N2 C4 N5 116.5(3) . . ?
C3 C4 N5 119.6(3) . . ?
N2 C5 C6 122.7(3) . . ?
N2 C5 H5 118.6 . . ?
C6 C5 H5 118.6 . . ?
N1 C6 C5 121.6(3) . . ?
N1 C6 H6 119.2 . . ?
C5 C6 H6 119.2 . . ?
N6 C7 S1 178.9(3) . . ?
C6 N1 C3 116.8(3) . . ?
C6 N1 Zn1 123.1(2) . . ?
C3 N1 Zn1 119.7(2) . . ?
C4 N2 C5 115.0(3) . . ?
C2 N3 N5 101.1(3) . . ?
C1 N4 C2 103.4(3) . . ?
C1 N4 Zn1 131.5(2) . 2_655 ?
C2 N4 Zn1 125.1(2) . 2_655 ?
C1 N5 N3 110.3(3) . . ?
C1 N5 C4 128.6(3) . . ?
N3 N5 C4 121.0(3) . . ?
C7 N6 Zn1 164.4(3) . . ?
N6 Zn1 N6 180.0 3_666 . ?
N6 Zn1 N4 88.86(12) 3_666 4_576 ?
N6 Zn1 N4 91.14(12) . 4_576 y
N6 Zn1 N4 91.14(12) 3_666 2_645 ?
N6 Zn1 N4 88.86(12) . 2_645 y
N4 Zn1 N4 180.000(1) 4_576 2_645 ?
N6 Zn1 N1 89.33(12) 3_666 3_666 ?
N6 Zn1 N1 90.67(12) . 3_666 y
N4 Zn1 N1 90.21(10) 4_576 3_666 ?
N4 Zn1 N1 89.79(10) 2_645 3_666 ?
N6 Zn1 N1 90.67(12) 3_666 . ?
N6 Zn1 N1 89.33(12) . . y
N4 Zn1 N1 89.79(10) 4_576 . y
N4 Zn1 N1 90.21(10) 2_645 . y
N1 Zn1 N1 180.0 3_666 . ?

loop_
_geom_bond_atom_site_label_1
_geom_bond_atom_site_label_2
_geom_bond_distance
_geom_bond_site_symmetry_2
_geom_bond_publ_flag
C1 N4 1.320(4) . ?
C1 N5 1.332(4) . ?
C1 H1 0.9300 . ?
C2 N3 1.309(5) . ?
C2 N4 1.339(5) . ?
C2 H2 0.9300 . ?
C3 N1 1.331(4) . ?
C3 C4 1.386(4) . ?
C3 H3 0.9300 . ?
C4 N2 1.312(4) . ?
C4 N5 1.410(4) . ?
C5 N2 1.330(5) . ?
C5 C6 1.369(5) . ?
C5 H5 0.9300 . ?
C6 N1 1.330(4) . ?
C6 H6 0.9300 . ?
C7 N6 1.154(5) . ?
C7 S1 1.619(4) . ?
N1 Zn1 2.219(3) . y
N3 N5 1.371(4) . ?
N4 Zn1 2.147(3) 2_655 ?
N6 Zn1 2.051(3) . y
Zn1 N6 2.051(3) 3_666 ?
Zn1 N4 2.147(3) 4_576 y
Zn1 N4 2.147(3) 2_645 ?
Zn1 N1 2.219(3) 3_666 ?

loop_
_geom_torsion_atom_site_label_1
_geom_torsion_atom_site_label_2
_geom_torsion_atom_site_label_3
_geom_torsion_atom_site_label_4
_geom_torsion
_geom_torsion_site_symmetry_1
_geom_torsion_site_symmetry_2
_geom_torsion_site_symmetry_3
_geom_torsion_site_symmetry_4
_geom_torsion_publ_flag
N1 C3 C4 N2 -1.8(5) . . . . ?
N1 C3 C4 N5 175.9(3) . . . . ?
N2 C5 C6 N1 -1.3(6) . . . . ?
C5 C6 N1 C3 -1.4(5) . . . . ?
C5 C6 N1 Zn1 171.2(3) . . . . ?
C4 C3 N1 C6 2.8(5) . . . . ?
C4 C3 N1 Zn1 -170.1(2) . . . . ?
C3 C4 N2 C5 -0.8(5) . . . . ?
N5 C4 N2 C5 -178.5(3) . . . . ?
C6 C5 N2 C4 2.3(6) . . . . ?
N4 C2 N3 N5 -0.4(5) . . . . ?
N5 C1 N4 C2 -1.2(4) . . . . ?
N5 C1 N4 Zn1 178.4(2) . . . 2_655 ?
N3 C2 N4 C1 1.0(5) . . . . ?
N3 C2 N4 Zn1 -178.7(3) . . . 2_655 ?
N4 C1 N5 N3 1.1(4) . . . . ?
N4 C1 N5 C4 179.6(3) . . . . ?
C2 N3 N5 C1 -0.4(4) . . . . ?
C2 N3 N5 C4 -179.1(3) . . . . ?
N2 C4 N5 C1 15.9(5) . . . . ?
C3 C4 N5 C1 -161.9(3) . . . . ?
N2 C4 N5 N3 -165.7(3) . . . . ?
C3 C4 N5 N3 16.4(5) . . . . ?
S1 C7 N6 Zn1 17(19) . . . . ?
C7 N6 Zn1 N6 -176(100) . . . 3_666 ?
C7 N6 Zn1 N4 161.5(12) . . . 4_576 ?
C7 N6 Zn1 N4 -18.5(12) . . . 2_645 ?
C7 N6 Zn1 N1 -108.3(12) . . . 3_666 ?
C7 N6 Zn1 N1 71.7(12) . . . . ?
C6 N1 Zn1 N6 -37.9(3) . . . 3_666 ?
C3 N1 Zn1 N6 134.5(3) . . . 3_666 ?
C6 N1 Zn1 N6 142.1(3) . . . . ?
C3 N1 Zn1 N6 -45.5(3) . . . . ?
C6 N1 Zn1 N4 50.9(3) . . . 4_576 ?
C3 N1 Zn1 N4 -136.7(3) . . . 4_576 ?
C6 N1 Zn1 N4 -129.1(3) . . . 2_645 ?
C3 N1 Zn1 N4 43.3(3) . . . 2_645 ?
C6 N1 Zn1 N1 -48(100) . . . 3_666 ?
C3 N1 Zn1 N1 124(100) . . . 3_666 ?
